data_4349516
loop_
_publ_author_name
'Li, Hong-Qing'
'Ding, Zhong-Yu'
'Pan, Yao'
'Liu, Chun-Hua'
'Zhu, Yuan-Yuan'

_publ_section_title
;
 Fluorescence tuning of Zn(ii)-based metallo-supramolecular coordination
 polymers and their application for picric acid detection
;
_journal_issue 11
_journal_name_full 'Inorganic Chemistry Frontiers'
_journal_page_first 1363
_journal_paper_doi 10.1039/C6QI00267F
_journal_volume 3
_journal_year 2016
_chemical_compound_source chloroform
_chemical_formula_moiety 'C36 H40 N6 O4, 6(C H Cl3)'
_chemical_formula_sum 'C42 H46 Cl18 N6 O4'
_chemical_formula_weight 1336.95
_chemical_name_common L1
_chemical_name_systematic L1
_space_group_crystal_system triclinic
_space_group_IT_number 2
_space_group_name_Hall '-P 1'
_space_group_name_H-M_alt 'P -1'
_atom_sites_solution_hydrogens geom
_audit_creation_date 2015-09-30
_audit_creation_method
;
Olex2 1.2
(compiled 2015.09.21 svn.r3230 for OlexSys, GUI svn.r5103)
;
_audit_update_record
;
2016-04-02 deposited with the CCDC.
2016-08-23 downloaded from the CCDC.
;
_cell_angle_alpha 88.40(3)
_cell_angle_beta 73.13(3)
_cell_angle_gamma 88.03(3)
_cell_formula_units_Z 1
_cell_length_a 9.824(2)
_cell_length_b 10.344(2)
_cell_length_c 15.141(3)
_cell_measurement_reflns_used 5736
_cell_measurement_temperature 153.1500
_cell_measurement_theta_max 31.4919
_cell_measurement_theta_min 1.9704
_cell_volume 1471.3(6)
_computing_cell_refinement 'CrystalClear (Rigaku Inc., 2008)'
_computing_data_collection 'CrystalClear (Rigaku Inc., 2008)'
_computing_data_reduction 'CrystalClear (Rigaku Inc., 2008)'
_computing_molecular_graphics 'Olex2 (Dolomanov et al., 2009)'
_computing_publication_material 'Olex2 (Dolomanov et al., 2009)'
_computing_structure_refinement 'XL (Sheldrick, 2008)'
_computing_structure_solution 'XS (Sheldrick, 2008)'
_diffrn_ambient_temperature 153.1500
_diffrn_detector_area_resol_mean 28.5714
_diffrn_measured_fraction_theta_full 0.992
_diffrn_measured_fraction_theta_max 0.979
_diffrn_measurement_details
;
scan:
	Number of images: 360
	           Slice: -115.0000 - 65.0000
	     Image width: 0.5000
	        Exp time: 2.0000
	   Rotation axis: Omega
	           Omega: 0.0000
	             Chi: 45.0000
	             Phi: 90.0000
	             XTD: 45.0592
	          2theta: -25.2012
scan:
	Number of images: 360
	           Slice: -115.0000 - 65.0000
	     Image width: 0.5000
	        Exp time: 2.0000
	   Rotation axis: Omega
	           Omega: 0.0000
	             Chi: 45.0000
	             Phi: 180.0000
	             XTD: 45.0592
	          2theta: -25.2012
scan:
	Number of images: 360
	           Slice: -115.0000 - 65.0000
	     Image width: 0.5000
	        Exp time: 2.0000
	   Rotation axis: Omega
	           Omega: 0.0000
	             Chi: 45.0000
	             Phi: 270.0000
	             XTD: 45.0592
	          2theta: -25.2012
;
_diffrn_measurement_device
;
Saturn724+ (2x2 bin mode)
;
_diffrn_measurement_device_details
;
AFC10: Fixed Chi 2 circle
;
_diffrn_measurement_device_type 'Bruker P4'
_diffrn_measurement_method dtprofit.ref
_diffrn_orient_matrix_type d*Trek
_diffrn_orient_matrix_UB_11 -0.0012
_diffrn_orient_matrix_UB_12 0.1016
_diffrn_orient_matrix_UB_13 -0.0315
_diffrn_orient_matrix_UB_21 -0.0964
_diffrn_orient_matrix_UB_22 -0.0058
_diffrn_orient_matrix_UB_23 -0.0062
_diffrn_orient_matrix_UB_31 -0.0031
_diffrn_orient_matrix_UB_32 0.0004
_diffrn_orient_matrix_UB_33 0.0690
_diffrn_radiation_detector CCD
_diffrn_radiation_monochromator 'Graphite Monochromator'
_diffrn_radiation_type MoK\a
_diffrn_radiation_wavelength 0.71073
_diffrn_reflns_av_R_equivalents 0.0213
_diffrn_reflns_av_unetI/netI 0.0305
_diffrn_reflns_Laue_measured_fraction_full 0.992
_diffrn_reflns_Laue_measured_fraction_max 0.979
_diffrn_reflns_limit_h_max 14
_diffrn_reflns_limit_h_min -14
_diffrn_reflns_limit_k_max 14
_diffrn_reflns_limit_k_min -14
_diffrn_reflns_limit_l_max 22
_diffrn_reflns_limit_l_min -22
_diffrn_reflns_number 22025
_diffrn_reflns_point_group_measured_fraction_full 0.992
_diffrn_reflns_point_group_measured_fraction_max 0.979
_diffrn_reflns_theta_full 25.242
_diffrn_reflns_theta_max 31.526
_diffrn_reflns_theta_min 2.216
_diffrn_source 'Rotating Anode'
_diffrn_source_current 90.0000
_diffrn_source_power 4.5000
_diffrn_source_voltage 50.0000
_exptl_absorpt_coefficient_mu 0.881
_exptl_absorpt_correction_T_max 1.0000
_exptl_absorpt_correction_T_min 0.9062
_exptl_absorpt_correction_type multi-scan
_exptl_absorpt_process_details 'Higashi, T. (1995).'
_exptl_crystal_colour Colorless
_exptl_crystal_density_diffrn 1.509
_exptl_crystal_description Prism
_exptl_crystal_F_000 678
_exptl_crystal_recrystallization_method 'Re-crystallisation from solvent'
_exptl_crystal_size_max 0.55
_exptl_crystal_size_mid 0.33
_exptl_crystal_size_min 0.19
_refine_diff_density_max 1.018
_refine_diff_density_min -0.867
_refine_diff_density_rms 0.072
_refine_ls_extinction_method none
_refine_ls_goodness_of_fit_ref 1.073
_refine_ls_hydrogen_treatment constr
_refine_ls_matrix_type full
_refine_ls_number_parameters 320
_refine_ls_number_reflns 9618
_refine_ls_number_restraints 0
_refine_ls_restrained_S_all 1.073
_refine_ls_R_factor_all 0.0665
_refine_ls_R_factor_gt 0.0542
_refine_ls_shift/su_max 0.001
_refine_ls_shift/su_mean 0.000
_refine_ls_structure_factor_coef Fsqd
_refine_ls_weighting_details 'w=1/[\s^2^(Fo^2^)+(0.0610P)^2^+0.8820P] where P=(Fo^2^+2Fc^2^)/3'
_refine_ls_weighting_scheme calc
_refine_ls_wR_factor_gt 0.1316
_refine_ls_wR_factor_ref 0.1405
_reflns_Friedel_coverage 0.000
_reflns_number_gt 7954
_reflns_number_total 9618
_reflns_threshold_expression 'I > 2\s(I)'
_cod_data_source_file c6qi00267f2.cif
_cod_data_source_block L1
_cod_depositor_comments
;
The following automatic conversions were performed:

data item '_exptl_absorpt_correction_type' value 'Multi-scan' was
changed to 'multi-scan' in accordance with the
/home/saulius/struct/COD-crude-data/automatic-downloads/DataCite-retrospective/RSC/depositions/lib/dictionaries/cif_core.dic
dictionary named 'cif_core.dic' version 2.4.2 last updated on
2011-04-26.

Automatic conversion script
Id: cif_fix_values 6909 2019-04-08 15:41:33Z antanas 
;
_cod_original_cell_volume 1471.2(6)
_cod_database_code 4349516
_shelx_space_group_comment
;
The symmetry employed for this shelxl refinement is uniquely defined
by the following loop, which should always be used as a source of
symmetry information in preference to the above space-group names.
They are only intended as comments.
;
_diffrn_number_total 9627
_olex2_refinement_description
;
1. Fixed Uiso
 At 1.2 times of:
  All C(H) groups, All C(H,H) groups
 At 1.5 times of:
  All C(H,H,H) groups
2.a Ternary CH refined with riding coordinates:
 C19(H19), C20(H20), C21(H21)
2.b Secondary CH2 refined with riding coordinates:
 C4(H4A,H4B), C12(H12A,H12B)
2.c Aromatic/amide H refined with riding coordinates:
 C7(H7), C9(H9), C17(H17), C18(H18)
2.d Idealised Me refined as rotating group:
 C1(H1A,H1B,H1C), C2(H2A,H2B,H2C), C14(H14A,H14B,H14C), C15(H15A,H15B,H15C)
;
_shelx_shelxl_version_number 2014/7
_olex2_submission_special_instructions 'No special instructions were received'

loop_
_space_group_symop_operation_xyz
'x, y, z'
'-x, -y, -z'

loop_
_atom_site_label
_atom_site_type_symbol
_atom_site_fract_x
_atom_site_fract_y
_atom_site_fract_z
_atom_site_U_iso_or_equiv
_atom_site_adp_type
_atom_site_occupancy
_atom_site_site_symmetry_order
_atom_site_calc_flag
_atom_site_refinement_flags_posn
O1 O -0.75853(13) 0.19544(15) 0.21468(9) 0.0297(3) Uani 1 1 d .
O2 O -0.67642(13) 0.22325(14) -0.09256(9) 0.0255(3) Uani 1 1 d .
N1 N -0.58745(15) 0.21889(16) 0.28561(10) 0.0233(3) Uani 1 1 d .
N2 N -0.56705(14) 0.19305(14) 0.04760(9) 0.0188(3) Uani 1 1 d .
N3 N -0.46211(16) 0.19718(16) -0.19988(10) 0.0243(3) Uani 1 1 d .
C1 C -0.7323(3) 0.3657(3) 0.40464(19) 0.0491(6) Uani 1 1 d .
H1A H -0.6555 0.3708 0.4337 0.074 Uiso 1 1 calc GR
H1B H -0.8244 0.3768 0.4516 0.074 Uiso 1 1 calc GR
H1C H -0.7220 0.4341 0.3573 0.074 Uiso 1 1 calc GR
C2 C -0.7341(3) 0.1254(3) 0.43019(19) 0.0561(8) Uani 1 1 d .
H2A H -0.7323 0.0424 0.4001 0.084 Uiso 1 1 calc GR
H2B H -0.8230 0.1350 0.4802 0.084 Uiso 1 1 calc GR
H2C H -0.6532 0.1279 0.4556 0.084 Uiso 1 1 calc GR
C3 C -0.72444(18) 0.23450(19) 0.36038(12) 0.0246(3) Uani 1 1 d .
C4 C -0.8374(2) 0.2275(3) 0.30816(14) 0.0399(5) Uani 1 1 d .
H4A H -0.9070 0.1601 0.3360 0.048 Uiso 1 1 calc R
H4B H -0.8890 0.3117 0.3097 0.048 Uiso 1 1 calc R
C5 C -0.61934(17) 0.19685(16) 0.21199(11) 0.0194(3) Uani 1 1 d .
C6 C -0.51672(17) 0.17152(16) 0.12004(11) 0.0184(3) Uani 1 1 d .
C7 C -0.37897(17) 0.12559(16) 0.11250(11) 0.0186(3) Uani 1 1 d .
H7 H -0.3477 0.1136 0.1660 0.022 Uiso 1 1 calc R
C8 C -0.28719(17) 0.09737(16) 0.02516(11) 0.0179(3) Uani 1 1 d .
C9 C -0.33953(17) 0.11908(16) -0.05058(11) 0.0193(3) Uani 1 1 d .
H9 H -0.2815 0.1007 -0.1112 0.023 Uiso 1 1 calc R
C10 C -0.47776(17) 0.16800(16) -0.03612(11) 0.0188(3) Uani 1 1 d .
C11 C -0.53481(17) 0.19573(16) -0.11523(11) 0.0198(3) Uani 1 1 d .
C12 C -0.7096(2) 0.2326(2) -0.17996(13) 0.0303(4) Uani 1 1 d .
H12A H -0.7669 0.3122 -0.1834 0.036 Uiso 1 1 calc R
H12B H -0.7628 0.1567 -0.1884 0.036 Uiso 1 1 calc R
C13 C -0.5633(2) 0.23674(18) -0.25328(12) 0.0246(3) Uani 1 1 d .
C14 C -0.5279(2) 0.3728(2) -0.29173(14) 0.0333(4) Uani 1 1 d .
H14A H -0.5412 0.4326 -0.2406 0.050 Uiso 1 1 calc GR
H14B H -0.5909 0.3995 -0.3290 0.050 Uiso 1 1 calc GR
H14C H -0.4288 0.3740 -0.3303 0.050 Uiso 1 1 calc GR
C15 C -0.5504(3) 0.1423(2) -0.33098(14) 0.0350(4) Uani 1 1 d .
H15A H -0.4560 0.1484 -0.3758 0.053 Uiso 1 1 calc GR
H15B H -0.6236 0.1637 -0.3617 0.053 Uiso 1 1 calc GR
H15C H -0.5632 0.0539 -0.3054 0.053 Uiso 1 1 calc GR
C16 C -0.14000(17) 0.04695(16) 0.01249(11) 0.0189(3) Uani 1 1 d .
C17 C -0.05662(17) 0.09494(17) 0.06422(11) 0.0211(3) Uani 1 1 d .
H17 H -0.0953 0.1599 0.1083 0.025 Uiso 1 1 calc R
C18 C -0.08207(17) -0.04899(17) -0.05207(11) 0.0213(3) Uani 1 1 d .
H18 H -0.1375 -0.0827 -0.0876 0.026 Uiso 1 1 calc R
Cl1 Cl 0.05862(6) 0.45261(10) 0.09823(5) 0.0627(2) Uani 1 1 d .
Cl2 Cl 0.29011(7) 0.54916(6) -0.04938(4) 0.04292(14) Uani 1 1 d .
Cl3 Cl 0.31891(7) 0.52307(6) 0.13508(4) 0.04377(14) Uani 1 1 d .
C19 C 0.2436(2) 0.45760(19) 0.05436(13) 0.0274(4) Uani 1 1 d .
H19 H 0.2822 0.3673 0.0410 0.033 Uiso 1 1 calc R
Cl4 Cl 0.80727(7) 0.34144(7) 0.26639(4) 0.04817(15) Uani 1 1 d .
Cl5 Cl 0.74444(9) 0.12314(6) 0.39209(6) 0.05667(19) Uani 1 1 d .
Cl6 Cl 0.63718(7) 0.37812(6) 0.45409(4) 0.04636(15) Uani 1 1 d .
C20 C 0.6796(2) 0.2725(2) 0.36033(13) 0.0290(4) Uani 1 1 d .
H20 H 0.5916 0.2578 0.3419 0.035 Uiso 1 1 calc R
Cl7 Cl 0.86951(7) 0.23433(9) 0.58019(5) 0.0585(2) Uani 1 1 d .
Cl8 Cl 1.02703(10) 0.38021(8) 0.67324(6) 0.0651(2) Uani 1 1 d .
Cl9 Cl 0.97952(8) 0.11159(8) 0.72024(6) 0.0623(2) Uani 1 1 d .
C21 C 0.9082(2) 0.2542(2) 0.68442(15) 0.0380(5) Uani 1 1 d .
H21 H 0.8178 0.2778 0.7327 0.046 Uiso 1 1 calc R

loop_
_atom_site_aniso_label
_atom_site_aniso_U_11
_atom_site_aniso_U_22
_atom_site_aniso_U_33
_atom_site_aniso_U_23
_atom_site_aniso_U_13
_atom_site_aniso_U_12
O1 0.0159(5) 0.0487(8) 0.0248(6) -0.0082(6) -0.0061(4) 0.0006(5)
O2 0.0206(6) 0.0361(7) 0.0219(6) 0.0023(5) -0.0100(4) 0.0010(5)
N1 0.0187(6) 0.0316(8) 0.0190(6) -0.0034(5) -0.0045(5) 0.0004(6)
N2 0.0189(6) 0.0206(6) 0.0182(6) -0.0004(5) -0.0074(5) 0.0000(5)
N3 0.0253(7) 0.0297(8) 0.0195(6) 0.0012(5) -0.0096(5) 0.0022(6)
C1 0.0361(11) 0.0483(14) 0.0549(14) -0.0253(12) 0.0018(10) -0.0026(10)
C2 0.0453(13) 0.0624(17) 0.0442(13) 0.0230(12) 0.0089(11) 0.0141(12)
C3 0.0211(7) 0.0297(9) 0.0206(7) -0.0030(6) -0.0019(6) -0.0001(6)
C4 0.0203(8) 0.0684(16) 0.0282(9) -0.0134(10) -0.0015(7) -0.0001(9)
C5 0.0165(7) 0.0221(7) 0.0194(7) -0.0012(6) -0.0050(5) 0.0010(6)
C6 0.0178(7) 0.0200(7) 0.0175(6) -0.0003(5) -0.0053(5) -0.0001(6)
C7 0.0186(7) 0.0207(7) 0.0177(6) 0.0001(5) -0.0074(5) 0.0009(6)
C8 0.0178(6) 0.0182(7) 0.0185(6) 0.0002(5) -0.0064(5) -0.0003(5)
C9 0.0196(7) 0.0216(7) 0.0168(6) 0.0005(5) -0.0053(5) 0.0004(6)
C10 0.0199(7) 0.0204(7) 0.0171(6) 0.0009(5) -0.0072(5) -0.0003(6)
C11 0.0200(7) 0.0194(7) 0.0210(7) 0.0007(6) -0.0079(6) -0.0004(6)
C12 0.0258(8) 0.0439(11) 0.0255(8) 0.0026(8) -0.0145(7) -0.0012(8)
C13 0.0279(8) 0.0280(9) 0.0212(7) 0.0015(6) -0.0128(6) 0.0011(7)
C14 0.0442(11) 0.0288(9) 0.0287(9) 0.0039(7) -0.0137(8) -0.0006(8)
C15 0.0491(12) 0.0326(10) 0.0284(9) -0.0038(8) -0.0187(8) -0.0007(9)
C16 0.0174(7) 0.0218(7) 0.0174(6) 0.0007(5) -0.0052(5) 0.0001(6)
C17 0.0196(7) 0.0233(8) 0.0210(7) -0.0054(6) -0.0068(5) 0.0021(6)
C18 0.0182(7) 0.0259(8) 0.0211(7) -0.0044(6) -0.0078(6) 0.0010(6)
Cl1 0.0287(3) 0.1060(7) 0.0515(4) 0.0137(4) -0.0082(2) -0.0171(3)
Cl2 0.0492(3) 0.0388(3) 0.0348(3) 0.0068(2) -0.0028(2) -0.0064(2)
Cl3 0.0453(3) 0.0438(3) 0.0498(3) -0.0105(2) -0.0249(2) -0.0012(2)
C19 0.0245(8) 0.0273(9) 0.0306(9) -0.0002(7) -0.0081(7) -0.0015(7)
Cl4 0.0458(3) 0.0559(4) 0.0350(3) -0.0033(2) 0.0015(2) -0.0072(3)
Cl5 0.0721(5) 0.0287(3) 0.0805(5) -0.0017(3) -0.0403(4) 0.0023(3)
Cl6 0.0640(4) 0.0497(3) 0.0266(2) -0.0096(2) -0.0165(2) 0.0182(3)
C20 0.0259(8) 0.0337(10) 0.0294(8) -0.0041(7) -0.0110(7) 0.0005(7)
Cl7 0.0409(3) 0.0965(6) 0.0422(3) -0.0038(3) -0.0179(2) -0.0062(3)
Cl8 0.0773(5) 0.0503(4) 0.0693(5) -0.0138(3) -0.0210(4) -0.0139(4)
Cl9 0.0550(4) 0.0554(4) 0.0741(5) 0.0179(4) -0.0181(3) 0.0095(3)
C21 0.0351(10) 0.0450(12) 0.0313(10) -0.0049(9) -0.0062(8) 0.0069(9)

loop_
_atom_type_symbol
_atom_type_description
_atom_type_scat_dispersion_real
_atom_type_scat_dispersion_imag
_atom_type_scat_source
C C 0.0033 0.0016 'International Tables Vol C Tables 4.2.6.8 and 6.1.1.4'
H H 0.0000 0.0000 'International Tables Vol C Tables 4.2.6.8 and 6.1.1.4'
N N 0.0061 0.0033 'International Tables Vol C Tables 4.2.6.8 and 6.1.1.4'
O O 0.0106 0.0060 'International Tables Vol C Tables 4.2.6.8 and 6.1.1.4'
Cl Cl 0.1484 0.1585 'International Tables Vol C Tables 4.2.6.8 and 6.1.1.4'

loop_
_geom_angle_atom_site_label_1
_geom_angle_atom_site_label_2
_geom_angle_atom_site_label_3
_geom_angle
_geom_angle_site_symmetry_1
C5 O1 C4 105.57(14) .
C11 O2 C12 105.06(13) .
C5 N1 C3 106.79(14) .
C6 N2 C10 116.91(14) .
C11 N3 C13 106.16(14) .
N1 C3 C1 110.02(16) .
N1 C3 C2 108.57(17) .
N1 C3 C4 103.11(14) .
C1 C3 C4 110.57(19) .
C2 C3 C1 111.5(2) .
C2 C3 C4 112.8(2) .
O1 C4 C3 105.15(15) .
O1 C5 C6 115.08(14) .
N1 C5 O1 119.01(15) .
N1 C5 C6 125.91(15) .
N2 C6 C5 115.63(14) .
N2 C6 C7 123.62(14) .
C7 C6 C5 120.73(14) .
C6 C7 C8 119.20(14) .
C7 C8 C16 121.89(14) .
C9 C8 C7 117.35(14) .
C9 C8 C16 120.75(14) .
C10 C9 C8 119.15(14) .
N2 C10 C9 123.73(14) .
N2 C10 C11 115.85(14) .
C9 C10 C11 120.42(14) .
O2 C11 C10 115.15(14) .
N3 C11 O2 119.31(15) .
N3 C11 C10 125.54(15) .
O2 C12 C13 104.45(14) .
N3 C13 C12 103.20(14) .
N3 C13 C14 108.10(16) .
N3 C13 C15 109.99(16) .
C14 C13 C12 111.98(17) .
C14 C13 C15 110.78(16) .
C15 C13 C12 112.43(17) .
C17 C16 C8 120.63(14) .
C17 C16 C18 119.03(15) .
C18 C16 C8 120.34(14) .
C18 C17 C16 120.96(15) 2
C17 C18 C16 120.01(15) 2
Cl1 C19 Cl2 109.88(11) .
Cl1 C19 Cl3 110.99(11) .
Cl2 C19 Cl3 110.33(11) .
Cl4 C20 Cl5 110.01(11) .
Cl4 C20 Cl6 109.93(12) .
Cl5 C20 Cl6 110.17(11) .
Cl7 C21 Cl8 109.90(14) .
Cl7 C21 Cl9 111.59(14) .
Cl9 C21 Cl8 109.97(13) .

loop_
_geom_bond_atom_site_label_1
_geom_bond_atom_site_label_2
_geom_bond_distance
_geom_bond_site_symmetry_2
O1 C4 1.444(2) .
O1 C5 1.357(2) .
O2 C11 1.355(2) .
O2 C12 1.452(2) .
N1 C3 1.493(2) .
N1 C5 1.271(2) .
N2 C6 1.338(2) .
N2 C10 1.342(2) .
N3 C11 1.273(2) .
N3 C13 1.493(2) .
C1 C3 1.520(3) .
C2 C3 1.511(3) .
C3 C4 1.543(3) .
C5 C6 1.487(2) .
C6 C7 1.393(2) .
C7 C8 1.399(2) .
C8 C9 1.396(2) .
C8 C16 1.481(2) .
C9 C10 1.391(2) .
C10 C11 1.480(2) .
C12 C13 1.541(3) .
C13 C14 1.520(3) .
C13 C15 1.525(3) .
C16 C17 1.397(2) .
C16 C18 1.399(2) .
C17 C18 1.390(2) 2
C18 C17 1.390(2) 2
Cl1 C19 1.747(2) .
Cl2 C19 1.762(2) .
Cl3 C19 1.762(2) .
Cl4 C20 1.753(2) .
Cl5 C20 1.758(2) .
Cl6 C20 1.759(2) .
Cl7 C21 1.746(2) .
Cl8 C21 1.752(3) .
Cl9 C21 1.751(3) .
